data_2003183
loop_
_publ_author_name
'T\"ornroos, Karl W.'

_publ_section_title
;
 A Dinitrato(diphenylphenanthroline)palladium(II) Complex
;
_journal_coden_ASTM ACSCEE
_journal_issue 2
_journal_name_full
;
 Acta Crystallographica, Section C: Crystal Structure Communications
;
_journal_page_first 238
_journal_page_last 242
_journal_paper_doi 10.1107/S0108270194008887
_journal_volume 51
_journal_year 1995
_chemical_formula_moiety 'C26 H22 N4 O7 Pd1 S1'
_chemical_formula_sum 'C26 H22 N4 O7 Pd S'
_chemical_formula_weight 640.94
_space_group_IT_number 2
_symmetry_space_group_name_Hall '-P 1'
_symmetry_space_group_name_H-M 'P -1'
_atom_type_scat_source IntTabC
_cell_angle_alpha 72.47(1)
_cell_angle_beta 84.54(1)
_cell_angle_gamma 69.54(1)
_cell_formula_units_Z 2
_cell_length_a 8.785(2)
_cell_length_b 11.233(2)
_cell_length_c 14.555(3)
_cell_measurement_reflns_used 16
_cell_measurement_temperature 153(1)
_cell_measurement_theta_max 13.6
_cell_measurement_theta_min 10.1
_cell_volume 1283.1(5)
_diffrn_radiation_type MoK\a
_diffrn_radiation_wavelength 0.71073
_exptl_absorpt_coefficient_mu 0.859
_exptl_crystal_colour 'light brown'
_exptl_crystal_density_diffrn 1.659
_exptl_crystal_density_meas ?
_exptl_crystal_description 'rhombic prism'
_exptl_crystal_size_max 0.150
_exptl_crystal_size_mid 0.125
_exptl_crystal_size_min 0.075
_exptl_crystal_size_rad ?
_refine_diff_density_max 0.87
_refine_diff_density_min -0.94
_refine_ls_extinction_coef 0.0003(3)
_refine_ls_extinction_method 'SHELXL92 (Sheldrick, 1992)'
_refine_ls_shift/esd_max <0.001
_cod_original_formula_sum 'C26 H22 N4 O7 Pd1 S1'
_cod_database_code 2003183

loop_
_symmetry_equiv_pos_as_xyz
x,y,z
-x,-y,-z

loop_
_atom_site_label
_atom_site_fract_x
_atom_site_fract_y
_atom_site_fract_z
_atom_site_U_iso_or_equiv
Pd .18948(5) .11692(4) .44776(3) 0.0153(1)
N(1n) .4422(5) .0774(4) .3095(3) 0.024(1)
N(2n) .2177(6) .3763(4) .3879(3) 0.028(1)
O(1) .2820(4) .1158(3) .3144(2) 0.021(1)
O(2) .5223(4) .0175(4) .3838(3) 0.031(1)
O(3) .4983(5) .1042(4) .2291(3) 0.041(1)
O(4) .1096(5) .3174(3) .4093(3) 0.028(1)
O(5) .1680(6) .4973(4) .3718(3) 0.043(1)
O(6) .3611(5) .3099(4) .3840(4) 0.050(1)
N(1) .2398(5) -.0788(4) .4997(3) 0.016(1)
C(2) .3098(6) -.1717(5) .4559(3) 0.018(1)
C(3) .3410(6) -.3069(5) .5032(3) 0.018(1)
C(4) .3037(5) -.3481(4) .5994(3) 0.017(1)
C(4a) .2257(5) -.2501(4) .6467(3) 0.016(1)
C(5) .1702(6) -.2755(5) .7451(4) 0.019(1)
C(6) .0867(6) -.1761(5) .7832(3) 0.020(1)
C(6a) .0483(5) -.0390(5) .7283(3) 0.017(1)
C(7) -.0459(6) .0719(5) .7618(4) 0.018(1)
C(8) -.0610(6) .1964(5) .7019(4) 0.022(1)
C(9) .0064(6) .2143(5) .6106(3) 0.018(1)
N(10) .0887(5) .1128(4) .5765(3) 0.017(1)
C(1a) .1944(5) -.1174(4) .5936(3) 0.014(1)
C(10a) .1088(5) -.0128(4) .6347(3) 0.015(1)
C(11) .3456(6) -.4927(5) .6515(4) 0.020(1)
C(12) .4468(6) -.5475(5) .7321(4) 0.025(1)
C(13) .4875(7) -.6813(5) .7803(4) 0.031(1)
C(14) .4278(7) -.7606(5) .7482(4) 0.031(1)
C(15) .3297(7) -.7076(5) .6677(5) 0.032(1)
C(16) .2882(7) -.5720(5) .6182(4) 0.025(1)
C(21) -.1274(6) .0579(5) .8567(4) 0.021(1)
C(22) -.1267(6) .1390(5) .9129(4) 0.025(1)
C(23) -.2111(7) .1314(6) .9986(4) 0.033(1)
C(24) -.2924(7) .0432(6) 1.0313(4) 0.039(1)
C(25) -.2940(7) -.0383(6) .9763(4) 0.032(1)
C(26) -.2125(6) -.0310(5) .8894(4) 0.024(1)
S(1) .2328(4) .5109(2) .0716(2) .058(1)
O1(S1) .1316(9) .6128(8) -.0105(6) .063(2)
C1(S1) .1074(14) .4492(12) .1541(9) .063(2)
C2(S1) .3221(16) .3693(12) .0304(8) .063(2)
S(2) .2333(10) .4258(8) .0343(6) .050(3)
O1(S2) .179(3) .570(2) -.0323(1) .047(4)
C1(S2) .438(3) .402(3) .060(2) .047(4)
C2(S2) .157(4) .416(3) .144(2) .047(4)
H(2) .3400(6) -.1461(5) .3904(3) 0.017(5)
H(3) .3880(6) -.3705(5) .4688(3) 0.017(5)
H(5) .1932(6) -.3646(5) .7839(4) 0.017(5)
H(6) .0522(6) -.1971(5) .8481(3) 0.017(5)
H(8) -.1188(6) .2718(5) .7234(4) 0.017(5)
H(9) -.0069(6) .3019(5) .5713(3) 0.017(5)
H(12) .4881(6) -.4932(5) .7542(4) 0.048(9)
H(13) .5567(7) -.7188(5) .8355(4) 0.048(9)
H(14) .4547(7) -.8522(5) .7819(4) 0.048(9)
H(15) .2898(7) -.7626(5) .6455(5) 0.048(9)
H(16) .2210(7) -.5352(5) .5622(4) 0.048(9)
H(22) -.0684(6) .1993(5) .8923(4) 0.036(7)
H(23) -.2124(7) .1887(6) 1.0355(4) 0.036(7)
H(24) -.3475(7) .0376(6) 1.0910(4) 0.033(7)
H(25) -.3512(7) -.0994(6) .9984(4) 0.036(7)
H(26) -.2146(6) -.0867(5) .8520(4) 0.036(7)
